data_4335407
loop_
_publ_author_name
'Philip J. W. Elder'
'Tristram Chivers'

_publ_section_title
;
 Chalcogenation of the 1,4-C2P4 Ring: Oxidation, Isomerization, Insertion,
 and Ring Contraction
;
_journal_name_full 'Inorganic Chemistry'
_journal_page_first 7791
_journal_page_last 7804
_journal_paper_doi 10.1021/ic401002b
_journal_volume 52
_journal_year 2013
_chemical_formula_moiety 'C9 H20 P2 S3'
_chemical_formula_sum 'C9 H20 P2 S3'
_chemical_formula_weight 286.37
_chemical_name_systematic
;
 ?
;
_space_group_IT_number 64
_symmetry_cell_setting orthorhombic
_symmetry_space_group_name_Hall '-C 2ac 2'
_symmetry_space_group_name_H-M 'C m c a'
_atom_sites_solution_hydrogens geom
_atom_sites_solution_primary direct
_atom_sites_solution_secondary difmap
_audit_creation_method SHELXL-97
_cell_angle_alpha 90.00
_cell_angle_beta 90.00
_cell_angle_gamma 90.00
_cell_formula_units_Z 4
_cell_length_a 9.3820(4)
_cell_length_b 7.8780(8)
_cell_length_c 19.2020(15)
_cell_measurement_reflns_used 855
_cell_measurement_temperature 173(2)
_cell_measurement_theta_max 27.5
_cell_measurement_theta_min 3.5
_cell_volume 1419.25(19)
_computing_cell_refinement 'HKL Scalepack (Otwinowski & Minor 1997)'
_computing_data_collection 'Collect (Nonius BV, 1997-2000)'
_computing_data_reduction DENZO-SMN
_computing_structure_refinement 'SHELXL-97 (Sheldrick, 2008)'
_computing_structure_solution 'SHELXS-97 (Sheldrick, 1997)'
_diffrn_ambient_temperature 173(2)
_diffrn_measured_fraction_theta_full 0.985
_diffrn_measured_fraction_theta_max 0.985
_diffrn_measurement_device_type 'KappaCCD (Nonius, FR540C)'
_diffrn_measurement_method 'phi\omega scans'
_diffrn_radiation_monochromator 'horizonally mounted graphite crystal'
_diffrn_radiation_source 'Enraf Nonius FR590D, fine-focus sealed tube'
_diffrn_radiation_type MoK\a
_diffrn_radiation_wavelength 0.71073
_diffrn_reflns_av_R_equivalents 0.0201
_diffrn_reflns_av_sigmaI/netI 0.0248
_diffrn_reflns_limit_h_max 11
_diffrn_reflns_limit_h_min -12
_diffrn_reflns_limit_k_max 10
_diffrn_reflns_limit_k_min -10
_diffrn_reflns_limit_l_max 24
_diffrn_reflns_limit_l_min -24
_diffrn_reflns_number 1465
_diffrn_reflns_theta_full 27.49
_diffrn_reflns_theta_max 27.49
_diffrn_reflns_theta_min 3.54
_exptl_absorpt_coefficient_mu 0.714
_exptl_absorpt_correction_T_max 0.9451
_exptl_absorpt_correction_T_min 0.9451
_exptl_absorpt_correction_type integration
_exptl_absorpt_process_details 'SADABS (SHELXTL-NT v5.1, Bruker)'
_exptl_crystal_colour colourless
_exptl_crystal_density_diffrn 1.340
_exptl_crystal_description block
_exptl_crystal_F_000 608
_exptl_crystal_size_max 0.08
_exptl_crystal_size_mid 0.08
_exptl_crystal_size_min 0.08
_refine_diff_density_max 0.378
_refine_diff_density_min -0.398
_refine_diff_density_rms 0.149
_refine_ls_extinction_method none
_refine_ls_goodness_of_fit_ref 1.348
_refine_ls_hydrogen_treatment constr
_refine_ls_matrix_type full
_refine_ls_number_parameters 44
_refine_ls_number_reflns 855
_refine_ls_number_restraints 0
_refine_ls_restrained_S_all 1.348
_refine_ls_R_factor_all 0.0500
_refine_ls_R_factor_gt 0.0455
_refine_ls_shift/su_max 0.000
_refine_ls_shift/su_mean 0.000
_refine_ls_structure_factor_coef Fsqd
_refine_ls_weighting_details 'calc w=1/[\s^2^(Fo^2^)+(0.0579P)^2^+1.6334P] where P=(Fo^2^+2Fc^2^)/3'
_refine_ls_weighting_scheme calc
_refine_ls_wR_factor_gt 0.1312
_refine_ls_wR_factor_ref 0.1351
_reflns_number_gt 783
_reflns_number_total 855
_reflns_threshold_expression >2\s(I)
_cod_data_source_file ic401002b_si_003_4.cif
_cod_data_source_block 4a
_cod_original_sg_symbol_Hall '-C 2bc 2'
_cod_database_code 4335407

loop_
_symmetry_equiv_pos_as_xyz
'x, y, z'
'-x, -y+1/2, z+1/2'
'x, -y, -z'
'-x+1/2, y, -z+1/2'
'x+1/2, y+1/2, z'
'-x+1/2, -y+1, z+1/2'
'x+1/2, -y+1/2, -z'
'-x+1, y+1/2, -z+1/2'
'-x, -y, -z'
'x, y-1/2, -z-1/2'
'-x, y, z'
'x-1/2, -y, z-1/2'
'-x+1/2, -y+1/2, -z'
'x+1/2, y, -z-1/2'
'-x+1/2, y+1/2, z'
'x, -y+1/2, z-1/2'

loop_
_atom_site_label
_atom_site_type_symbol
_atom_site_fract_x
_atom_site_fract_y
_atom_site_fract_z
_atom_site_U_iso_or_equiv
_atom_site_adp_type
_atom_site_occupancy
_atom_site_symmetry_multiplicity
_atom_site_calc_flag
_atom_site_refinement_flags
C1 C 0.132(2) 0.0000 0.5000 0.037(5) Uani 0.50 2 d SP
H1A H 0.1913 -0.0919 0.4829 0.045 Uiso 0.25 1 calc PR
H1B H 0.1913 0.0919 0.5171 0.045 Uiso 0.25 1 calc PR
P1 P 0.0000 0.07197(10) 0.43496(4) 0.0271(3) Uani 1 2 d S
S3 S 0.1699(6) 0.0000 0.5000 0.0333(9) Uani 0.50 2 d SP
S1 S 0.0000 0.30867(11) 0.40967(6) 0.0552(4) Uani 1 2 d S
C3 C 0.0000 -0.0751(4) 0.36050(17) 0.0316(7) Uani 1 2 d S
C4 C -0.1328(3) -0.0388(4) 0.31771(15) 0.0492(7) Uani 1 1 d .
H4A H -0.1314 0.0773 0.3025 0.074 Uiso 1 1 calc R
H4B H -0.2160 -0.0582 0.3457 0.074 Uiso 1 1 calc R
H4C H -0.1349 -0.1124 0.2779 0.074 Uiso 1 1 calc R
C5 C 0.0000 -0.2601(5) 0.3843(2) 0.0472(10) Uani 1 2 d S
H5A H 0.0851 -0.2826 0.4105 0.071 Uiso 0.50 1 calc PR
H5B H -0.0031 -0.3332 0.3443 0.071 Uiso 0.50 1 calc SR
H5C H -0.0819 -0.2807 0.4130 0.071 Uiso 0.50 1 calc PR

loop_
_atom_site_aniso_label
_atom_site_aniso_U_11
_atom_site_aniso_U_22
_atom_site_aniso_U_33
_atom_site_aniso_U_23
_atom_site_aniso_U_13
_atom_site_aniso_U_12
C1 0.034(12) 0.039(6) 0.039(6) -0.006(4) 0.000 0.000
P1 0.0279(5) 0.0242(5) 0.0292(5) 0.0018(3) 0.000 0.000
S3 0.026(2) 0.0447(16) 0.0295(12) 0.0022(10) 0.000 0.000
S1 0.0835(9) 0.0263(5) 0.0557(7) 0.0092(4) 0.000 0.000
C3 0.0349(18) 0.0338(17) 0.0261(15) -0.0020(12) 0.000 0.000
C4 0.0429(15) 0.0647(18) 0.0400(14) -0.0072(13) -0.0113(12) 0.0026(14)
C5 0.070(3) 0.0327(19) 0.039(2) -0.0068(16) 0.000 0.000

loop_
_atom_type_symbol
_atom_type_description
_atom_type_scat_dispersion_real
_atom_type_scat_dispersion_imag
_atom_type_scat_source
C C 0.0033 0.0016 'International Tables Vol C Tables 4.2.6.8 and 6.1.1.4'
H H 0.0000 0.0000 'International Tables Vol C Tables 4.2.6.8 and 6.1.1.4'
P P 0.1023 0.0942 'International Tables Vol C Tables 4.2.6.8 and 6.1.1.4'
S S 0.1246 0.1234 'International Tables Vol C Tables 4.2.6.8 and 6.1.1.4'

loop_
_geom_angle_atom_site_label_1
_geom_angle_atom_site_label_2
_geom_angle_atom_site_label_3
_geom_angle
_geom_angle_site_symmetry_1
_geom_angle_site_symmetry_3
P1 C1 P1 95.8(9) 9_556 .
P1 C1 H1A 112.6 9_556 .
P1 C1 H1A 112.6 . .
P1 C1 H1B 112.6 9_556 .
P1 C1 H1B 112.6 . .
H1A C1 H1B 110.1 . .
C3 P1 C1 109.38(16) . .
C3 P1 C1 109.38(16) . 9_556
C1 P1 C1 84.2(9) . 9_556
C3 P1 S1 114.43(12) . .
C1 P1 S1 117.8(2) . .
C1 P1 S1 117.8(2) 9_556 .
C3 P1 S3 106.96(8) . .
C1 P1 S3 7.2(5) . .
C1 P1 S3 91.4(4) 9_556 .
S1 P1 S3 114.24(6) . .
C3 P1 S3 106.96(8) . 9_556
C1 P1 S3 91.4(4) . 9_556
C1 P1 S3 7.2(5) 9_556 9_556
S1 P1 S3 114.24(6) . 9_556
S3 P1 S3 98.6(2) . 9_556
P1 S3 P1 81.4(2) . 9_556
C4 C3 C4 110.1(3) . 11
C4 C3 C5 110.0(2) . .
C4 C3 C5 110.0(2) 11 .
C4 C3 P1 107.54(18) . .
C4 C3 P1 107.54(18) 11 .
C5 C3 P1 111.6(2) . .
C3 C4 H4A 109.5 . .
C3 C4 H4B 109.5 . .
H4A C4 H4B 109.5 . .
C3 C4 H4C 109.5 . .
H4A C4 H4C 109.5 . .
H4B C4 H4C 109.5 . .
C3 C5 H5A 109.5 . .
C3 C5 H5B 109.5 . .
H5A C5 H5B 109.5 . .
C3 C5 H5C 109.5 . .
H5A C5 H5C 109.5 . .
H5B C5 H5C 109.5 . .

loop_
_geom_bond_atom_site_label_1
_geom_bond_atom_site_label_2
_geom_bond_distance
_geom_bond_site_symmetry_2
C1 P1 1.848(13) 9_556
C1 P1 1.848(13) .
C1 H1A 0.9700 .
C1 H1B 0.9700 .
P1 C3 1.840(3) .
P1 C1 1.848(13) 9_556
P1 S1 1.9269(12) .
P1 S3 2.103(4) .
P1 S3 2.103(4) 9_556
S3 P1 2.103(4) 9_556
C3 C4 1.520(3) .
C3 C4 1.520(3) 11
C3 C5 1.527(5) .
C4 H4A 0.9600 .
C4 H4B 0.9600 .
C4 H4C 0.9600 .
C5 H5A 0.9600 .
C5 H5B 0.9600 .
C5 H5C 0.9600 .
